data_1503765
loop_
_publ_author_name
'Kaeobamrung, Juthanat'
'Bode, Jeffrey W.'

_publ_section_title
;
 Stereodivergency of triazolium and imidazolium-derived NHCs for
 catalytic, enantioselective cyclopentane synthesis.
;
_journal_issue 3
_journal_name_full 'Organic letters'
_journal_page_first 677
_journal_page_last 680
_journal_paper_doi 10.1021/ol802739d
_journal_volume 11
_journal_year 2009
_chemical_absolute_configuration ad
_chemical_formula_sum 'C18 H21 Br O5'
_chemical_formula_weight 397.26
_chemical_name_systematic
; 
 ? 
;
_space_group_IT_number 19
_symmetry_cell_setting orthorhombic
_symmetry_space_group_name_Hall 'P 2ac 2ab'
_symmetry_space_group_name_H-M 'P 21 21 21'
_atom_sites_solution_hydrogens geom
_atom_sites_solution_primary direct
_atom_sites_solution_secondary difmap
_audit_creation_method SHELXL-97
_cell_angle_alpha 90.00
_cell_angle_beta 90.00
_cell_angle_gamma 90.00
_cell_formula_units_Z 4
_cell_length_a 6.843(3)
_cell_length_b 15.583(7)
_cell_length_c 17.024(7)
_cell_measurement_temperature 293(2)
_cell_volume 1815.3(14)
_computing_structure_refinement 'SHELXL-97 (Sheldrick, 1997)'
_computing_structure_solution 'SHELXS-97 (Sheldrick, 1990)'
_diffrn_ambient_temperature 293(2)
_diffrn_measured_fraction_theta_full 0.961
_diffrn_measured_fraction_theta_max 0.961
_diffrn_measurement_device_type 'CCD area detector'
_diffrn_measurement_method 'Omega scan'
_diffrn_radiation_monochromator graphite
_diffrn_radiation_source 'fine-focus sealed tube'
_diffrn_radiation_type MoK\a
_diffrn_radiation_wavelength 0.71073
_diffrn_reflns_av_R_equivalents 0.2893
_diffrn_reflns_av_sigmaI/netI 0.4238
_diffrn_reflns_limit_h_max 7
_diffrn_reflns_limit_h_min -7
_diffrn_reflns_limit_k_max 18
_diffrn_reflns_limit_k_min -17
_diffrn_reflns_limit_l_max 20
_diffrn_reflns_limit_l_min -20
_diffrn_reflns_number 11835
_diffrn_reflns_theta_full 25.51
_diffrn_reflns_theta_max 25.51
_diffrn_reflns_theta_min 1.77
_exptl_absorpt_coefficient_mu 2.288
_exptl_absorpt_correction_T_max 0.397
_exptl_absorpt_correction_T_min 0.109
_exptl_absorpt_correction_type empirical
_exptl_absorpt_process_details 'psi scan'
_exptl_crystal_colour colorless
_exptl_crystal_density_diffrn 1.454
_exptl_crystal_density_method 'not measured'
_exptl_crystal_description needle
_exptl_crystal_F_000 816
_exptl_crystal_size_max 0.32
_exptl_crystal_size_mid 0.08
_exptl_crystal_size_min 0.05
_refine_diff_density_max 0.465
_refine_diff_density_min -0.439
_refine_diff_density_rms 0.086
_refine_ls_abs_structure_details 'Flack H D (1983), Acta Cryst. A39, 876-881'
_refine_ls_abs_structure_Flack 0.02(3)
_refine_ls_extinction_coef 0.0022(8)
_refine_ls_extinction_expression Fc^*^=kFc[1+0.001xFc^2^\l^3^/sin(2\q)]^-1/4^
_refine_ls_extinction_method SHELXL
_refine_ls_goodness_of_fit_ref 0.756
_refine_ls_hydrogen_treatment mixed
_refine_ls_matrix_type full
_refine_ls_number_parameters 231
_refine_ls_number_reflns 3191
_refine_ls_number_restraints 0
_refine_ls_restrained_S_all 0.756
_refine_ls_R_factor_all 0.2654
_refine_ls_R_factor_gt 0.0673
_refine_ls_shift/su_max 0.100
_refine_ls_shift/su_mean 0.002
_refine_ls_structure_factor_coef Fsqd
_refine_ls_weighting_details 'calc w=1/[\s^2^(Fo^2^)+(0.0502P)^2^+0.0000P] where P=(Fo^2^+2Fc^2^)/3'
_refine_ls_weighting_scheme calc
_refine_ls_wR_factor_gt 0.1332
_refine_ls_wR_factor_ref 0.1715
_reflns_number_gt 928
_reflns_number_total 3191
_reflns_threshold_expression >2sigma(I)
_cod_data_source_file ol802739d_si_005.cif
_cod_data_source_block b6
_cod_original_cell_volume 1815.3(13)
_cod_original_sg_symbol_H-M P2(1)2(1)2(1)
_cod_database_code 1503765

loop_
_symmetry_equiv_pos_as_xyz
'x, y, z'
'-x+1/2, -y, z+1/2'
'-x, y+1/2, -z+1/2'
'x+1/2, -y+1/2, -z'

loop_
_atom_site_label
_atom_site_type_symbol
_atom_site_fract_x
_atom_site_fract_y
_atom_site_fract_z
_atom_site_U_iso_or_equiv
_atom_site_adp_type
_atom_site_occupancy
_atom_site_symmetry_multiplicity
_atom_site_calc_flag
_atom_site_refinement_flags
Br Br 1.0665(3) 0.63913(9) 0.35201(9) 0.0950(7) Uani 1 1 d .
C1 C 0.787(2) 0.1634(9) 0.3753(7) 0.060(4) Uani 1 1 d .
C2 C 0.6448(16) 0.2393(9) 0.3677(8) 0.057(4) Uani 1 1 d .
H2 H 0.655(16) 0.276(7) 0.414(6) 0.068 Uiso 1 1 calc .
C3 C 0.4457(17) 0.1952(6) 0.3661(7) 0.045(3) Uani 1 1 d .
C4 C 0.4773(18) 0.1048(9) 0.3988(7) 0.059(4) Uani 1 1 d .
C5 C 0.6664(18) 0.2932(8) 0.2925(7) 0.044(4) Uani 1 1 d .
H5 H 0.758(13) 0.262(6) 0.259(5) 0.053 Uiso 1 1 calc .
C6 C 0.4662(18) 0.2876(8) 0.2526(8) 0.055(4) Uani 1 1 d .
H6 H 0.382(15) 0.332(6) 0.276(5) 0.066 Uiso 1 1 calc .
C7 C 0.3923(17) 0.2005(7) 0.2801(6) 0.048(3) Uani 1 1 d .
H7A H 0.2519 0.1962 0.2732 0.057 Uiso 1 1 calc R
H7B H 0.4545 0.1546 0.2507 0.057 Uiso 1 1 calc R
C8 C 0.7569(18) 0.3798(8) 0.3069(7) 0.048(3) Uani 1 1 d .
C9 C 0.9331(19) 0.3985(7) 0.2715(6) 0.052(3) Uani 1 1 d .
H9 H 0.9904 0.3587 0.2380 0.063 Uiso 1 1 calc R
C10 C 1.0261(19) 0.4764(9) 0.2855(7) 0.066(4) Uani 1 1 d .
H10 H 1.1486 0.4869 0.2639 0.079 Uiso 1 1 calc R
C11 C 0.938(2) 0.5373(7) 0.3309(8) 0.063(4) Uani 1 1 d .
C12 C 0.753(2) 0.5227(7) 0.3601(8) 0.060(4) Uani 1 1 d .
H12 H 0.6879 0.5660 0.3870 0.072 Uiso 1 1 calc R
C13 C 0.6632(16) 0.4435(8) 0.3494(7) 0.051(3) Uani 1 1 d .
H13 H 0.5404 0.4333 0.3708 0.062 Uiso 1 1 calc R
C14 C 0.467(2) 0.1033(7) 0.4865(7) 0.085(5) Uani 1 1 d .
H14A H 0.3332 0.0976 0.5027 0.127 Uiso 1 1 calc R
H14B H 0.5198 0.1558 0.5071 0.127 Uiso 1 1 calc R
H14C H 0.5412 0.0556 0.5061 0.127 Uiso 1 1 calc R
C15 C 0.3664(16) 0.0319(7) 0.3656(8) 0.070(4) Uani 1 1 d .
H15A H 0.3799 0.0317 0.3095 0.106 Uiso 1 1 calc R
H15B H 0.2308 0.0376 0.3792 0.106 Uiso 1 1 calc R
H15C H 0.4164 -0.0209 0.3866 0.106 Uiso 1 1 calc R
C16 C 0.465(2) 0.2996(8) 0.1687(8) 0.055(4) Uani 1 1 d .
C17 C 0.2716(18) 0.3360(9) 0.0590(6) 0.076(5) Uani 1 1 d .
H17A H 0.2678 0.2785 0.0372 0.091 Uiso 1 1 calc R
H17B H 0.3783 0.3672 0.0347 0.091 Uiso 1 1 calc R
C18 C 0.083(2) 0.3807(9) 0.0453(7) 0.098(5) Uani 1 1 d .
H18A H -0.0145 0.3575 0.0798 0.147 Uiso 1 1 calc R
H18B H 0.0436 0.3726 -0.0082 0.147 Uiso 1 1 calc R
H18C H 0.0990 0.4409 0.0556 0.147 Uiso 1 1 calc R
O1 O 0.6886(11) 0.0901(5) 0.3829(5) 0.060(3) Uani 1 1 d .
O2 O 0.9597(13) 0.1675(5) 0.3701(5) 0.081(3) Uani 1 1 d .
O3 O 0.3089(11) 0.2431(5) 0.4126(5) 0.058(2) Uani 1 1 d .
H3 H 0.1994 0.2387 0.3934 0.087 Uiso 1 1 calc R
O4 O 0.2970(12) 0.3329(4) 0.1447(6) 0.063(2) Uani 1 1 d .
O5 O 0.5956(16) 0.2813(6) 0.1260(5) 0.090(3) Uani 1 1 d .

loop_
_atom_site_aniso_label
_atom_site_aniso_U_11
_atom_site_aniso_U_22
_atom_site_aniso_U_33
_atom_site_aniso_U_23
_atom_site_aniso_U_13
_atom_site_aniso_U_12
Br 0.1161(13) 0.0716(9) 0.0972(11) 0.0142(10) -0.0329(11) -0.0423(10)
C1 0.042(9) 0.081(12) 0.057(11) 0.025(8) -0.002(8) 0.002(9)
C2 0.031(8) 0.065(10) 0.074(12) 0.007(8) 0.010(8) -0.020(7)
C3 0.029(7) 0.047(8) 0.060(10) -0.011(7) 0.011(8) 0.003(7)
C4 0.036(9) 0.088(11) 0.053(9) 0.019(8) 0.005(7) 0.014(7)
C5 0.043(9) 0.064(10) 0.025(8) 0.001(7) 0.007(6) 0.002(7)
C6 0.036(9) 0.049(9) 0.080(11) -0.007(8) -0.021(8) 0.003(7)
C7 0.032(8) 0.066(9) 0.045(8) 0.001(7) 0.001(7) -0.001(7)
C8 0.033(8) 0.046(9) 0.065(9) 0.021(7) -0.008(7) -0.001(7)
C9 0.034(8) 0.065(9) 0.058(8) 0.018(6) -0.009(8) 0.000(8)
C10 0.041(9) 0.075(10) 0.082(11) 0.024(8) -0.014(8) -0.031(9)
C11 0.071(11) 0.042(8) 0.075(11) 0.011(7) -0.033(10) -0.046(9)
C12 0.077(10) 0.040(8) 0.063(9) 0.003(8) -0.009(10) -0.005(8)
C13 0.037(8) 0.071(9) 0.046(8) 0.006(9) 0.006(8) 0.006(7)
C14 0.085(12) 0.065(9) 0.104(12) 0.032(8) 0.023(9) 0.000(9)
C15 0.057(9) 0.053(8) 0.102(11) -0.018(8) -0.015(8) -0.032(7)
C16 0.047(11) 0.078(10) 0.039(11) 0.010(7) -0.017(8) -0.007(9)
C17 0.069(11) 0.130(14) 0.028(9) 0.019(8) -0.013(7) 0.010(11)
C18 0.061(10) 0.117(13) 0.116(12) 0.023(9) -0.039(10) 0.028(11)
O1 0.035(6) 0.046(5) 0.100(8) 0.013(5) -0.004(5) 0.001(5)
O2 0.023(5) 0.095(7) 0.125(8) 0.014(6) -0.002(6) 0.011(5)
O3 0.035(5) 0.064(6) 0.075(7) -0.010(5) 0.011(5) -0.003(5)
O4 0.041(5) 0.084(6) 0.065(6) 0.006(6) -0.008(5) 0.018(4)
O5 0.070(8) 0.118(9) 0.081(8) -0.001(6) 0.018(6) 0.029(7)

loop_
_atom_type_symbol
_atom_type_description
_atom_type_scat_dispersion_real
_atom_type_scat_dispersion_imag
_atom_type_scat_source
C C 0.0033 0.0016 'International Tables Vol C Tables 4.2.6.8 and 6.1.1.4'
H H 0.0000 0.0000 'International Tables Vol C Tables 4.2.6.8 and 6.1.1.4'
Br Br -0.2901 2.4595 'International Tables Vol C Tables 4.2.6.8 and 6.1.1.4'
O O 0.0106 0.0060 'International Tables Vol C Tables 4.2.6.8 and 6.1.1.4'

loop_
_geom_angle_atom_site_label_1
_geom_angle_atom_site_label_2
_geom_angle_atom_site_label_3
_geom_angle
O2 C1 O1 123.7(13)
O2 C1 C2 125.7(13)
O1 C1 C2 110.4(11)
C3 C2 C1 102.7(10)
C3 C2 C5 108.5(10)
C1 C2 C5 115.4(10)
C3 C2 H2 110(7)
C1 C2 H2 110(6)
C5 C2 H2 110(6)
O3 C3 C7 110.4(9)
O3 C3 C2 109.7(9)
C7 C3 C2 102.0(10)
O3 C3 C4 111.8(9)
C7 C3 C4 116.0(9)
C2 C3 C4 106.3(10)
C15 C4 O1 108.1(11)
C15 C4 C14 110.2(11)
O1 C4 C14 103.0(10)
C15 C4 C3 119.7(10)
O1 C4 C3 102.3(10)
C14 C4 C3 111.8(10)
C8 C5 C6 119.5(11)
C8 C5 C2 113.1(10)
C6 C5 C2 104.6(10)
C8 C5 H5 106(6)
C6 C5 H5 106(6)
C2 C5 H5 107(6)
C16 C6 C7 114.7(10)
C16 C6 C5 116.1(11)
C7 C6 C5 102.3(10)
C16 C6 H6 108(6)
C7 C6 H6 108(6)
C5 C6 H6 107(6)
C3 C7 C6 105.4(9)
C3 C7 H7A 110.7
C6 C7 H7A 110.7
C3 C7 H7B 110.7
C6 C7 H7B 110.7
H7A C7 H7B 108.8
C9 C8 C13 118.7(11)
C9 C8 C5 118.6(12)
C13 C8 C5 122.5(12)
C8 C9 C10 120.7(12)
C8 C9 H9 119.7
C10 C9 H9 119.7
C11 C10 C9 120.1(12)
C11 C10 H10 119.9
C9 C10 H10 119.9
C10 C11 C12 119.6(11)
C10 C11 Br 119.8(12)
C12 C11 Br 120.6(12)
C11 C12 C13 120.4(13)
C11 C12 H12 119.8
C13 C12 H12 119.8
C8 C13 C12 120.0(12)
C8 C13 H13 120.0
C12 C13 H13 120.0
C4 C14 H14A 109.5
C4 C14 H14B 109.5
H14A C14 H14B 109.5
C4 C14 H14C 109.5
H14A C14 H14C 109.5
H14B C14 H14C 109.5
C4 C15 H15A 109.5
C4 C15 H15B 109.5
H15A C15 H15B 109.5
C4 C15 H15C 109.5
H15A C15 H15C 109.5
H15B C15 H15C 109.5
O5 C16 O4 124.0(12)
O5 C16 C6 124.6(13)
O4 C16 C6 111.4(13)
O4 C17 C18 105.9(9)
O4 C17 H17A 110.6
C18 C17 H17A 110.6
O4 C17 H17B 110.6
C18 C17 H17B 110.6
H17A C17 H17B 108.7
C17 C18 H18A 109.5
C17 C18 H18B 109.5
H18A C18 H18B 109.5
C17 C18 H18C 109.5
H18A C18 H18C 109.5
H18B C18 H18C 109.5
C1 O1 C4 112.0(10)
C3 O3 H3 109.5
C16 O4 C17 115.0(9)

loop_
_geom_bond_atom_site_label_1
_geom_bond_atom_site_label_2
_geom_bond_distance
Br C11 1.849(11)
C1 O2 1.188(13)
C1 O1 1.332(14)
C1 C2 1.536(17)
C2 C3 1.526(14)
C2 C5 1.539(16)
C2 H2 0.97(10)
C3 O3 1.435(12)
C3 C7 1.512(14)
C3 C4 1.530(14)
C4 C15 1.479(14)
C4 O1 1.489(12)
C4 C14 1.494(14)
C5 C8 1.505(15)
C5 C6 1.531(14)
C5 H5 0.98(9)
C6 C16 1.441(15)
C6 C7 1.522(14)
C6 H6 0.98(9)
C7 H7A 0.9700
C7 H7B 0.9700
C8 C9 1.380(15)
C8 C13 1.386(14)
C9 C10 1.390(14)
C9 H9 0.9300
C10 C11 1.365(16)
C10 H10 0.9300
C11 C12 1.379(18)
C12 C13 1.390(14)
C12 H12 0.9300
C13 H13 0.9300
C14 H14A 0.9600
C14 H14B 0.9600
C14 H14C 0.9600
C15 H15A 0.9600
C15 H15B 0.9600
C15 H15C 0.9600
C16 O5 1.189(14)
C16 O4 1.323(14)
C17 O4 1.470(13)
C17 C18 1.483(16)
C17 H17A 0.9700
C17 H17B 0.9700
C18 H18A 0.9600
C18 H18B 0.9600
C18 H18C 0.9600
O3 H3 0.8200

loop_
_geom_torsion_atom_site_label_1
_geom_torsion_atom_site_label_2
_geom_torsion_atom_site_label_3
_geom_torsion_atom_site_label_4
_geom_torsion
O2 C1 C2 C3 171.3(13)
O1 C1 C2 C3 -4.2(14)
O2 C1 C2 C5 53.5(17)
O1 C1 C2 C5 -122.0(11)
C1 C2 C3 O3 139.0(10)
C5 C2 C3 O3 -98.4(12)
C1 C2 C3 C7 -104.0(10)
C5 C2 C3 C7 18.6(12)
C1 C2 C3 C4 18.0(13)
C5 C2 C3 C4 140.6(10)
O3 C3 C4 C15 96.6(12)
C7 C3 C4 C15 -31.1(15)
C2 C3 C4 C15 -143.7(12)
O3 C3 C4 O1 -144.1(10)
C7 C3 C4 O1 88.3(11)
C2 C3 C4 O1 -24.3(12)
O3 C3 C4 C14 -34.4(14)
C7 C3 C4 C14 -162.1(10)
C2 C3 C4 C14 85.3(13)
C3 C2 C5 C8 138.1(11)
C1 C2 C5 C8 -107.3(12)
C3 C2 C5 C6 6.6(13)
C1 C2 C5 C6 121.1(11)
C8 C5 C6 C16 77.7(15)
C2 C5 C6 C16 -154.5(11)
C8 C5 C6 C7 -156.7(10)
C2 C5 C6 C7 -28.9(12)
O3 C3 C7 C6 79.1(11)
C2 C3 C7 C6 -37.5(11)
C4 C3 C7 C6 -152.5(10)
C16 C6 C7 C3 168.6(11)
C5 C6 C7 C3 42.1(12)
C6 C5 C8 C9 -118.6(12)
C2 C5 C8 C9 117.7(11)
C6 C5 C8 C13 56.5(16)
C2 C5 C8 C13 -67.3(14)
C13 C8 C9 C10 7.3(16)
C5 C8 C9 C10 -177.5(10)
C8 C9 C10 C11 -3.9(17)
C9 C10 C11 C12 -2.7(18)
C9 C10 C11 Br 177.8(8)
C10 C11 C12 C13 6(2)
Br C11 C12 C13 -174.8(9)
C9 C8 C13 C12 -4.2(18)
C5 C8 C13 C12 -179.2(11)
C11 C12 C13 C8 -2(2)
C7 C6 C16 O5 -89.0(16)
C5 C6 C16 O5 30.0(19)
C7 C6 C16 O4 90.3(13)
C5 C6 C16 O4 -150.7(11)
O2 C1 O1 C4 172.3(12)
C2 C1 O1 C4 -12.1(14)
C15 C4 O1 C1 150.2(11)
C14 C4 O1 C1 -93.2(11)
C3 C4 O1 C1 23.0(13)
O5 C16 O4 C17 7.5(18)
C6 C16 O4 C17 -171.7(9)
C18 C17 O4 C16 -176.0(10)
